data_2209585
loop_
_publ_author_name
'Zhong-Lu You'
'Jing-Yun Chi'

_publ_section_title
;{2-[2-(Ethylamino)ethyliminomethyl]phenol}{2-[2-(ethylamino)ethyliminomethyl]phenolato}nickel(II)
 perchlorate
;
_journal_coeditor_code LH2064
_journal_issue 7
_journal_name_full 'Acta Crystallographica Section E'
_journal_page_first m1498
_journal_page_last m1500
_journal_paper_doi 10.1107/S1600536806017302
_journal_volume 62
_journal_year 2006
_chemical_formula_iupac '[Ni (C11 H15 N2 O1) (C11 H16 N2 O1)] Cl O4'
_chemical_formula_moiety 'C22 H31 N4 Ni O2 + , Cl O4 -'
_chemical_formula_sum 'C22 H31 Cl N4 Ni O6'
_chemical_formula_weight 541.67
_chemical_name_systematic
;
Bis{2-[2-(ethylamino)ethyliminomethyl]phenolato}nickel(II) perchlorate
;
_space_group_IT_number 2
_symmetry_cell_setting triclinic
_symmetry_space_group_name_Hall '-P 1'
_symmetry_space_group_name_H-M 'P -1'
_atom_sites_solution_hydrogens geom
_atom_sites_solution_primary direct
_atom_sites_solution_secondary difmap
_audit_creation_method SHELXL97
_cell_angle_alpha 100.24(2)
_cell_angle_beta 106.14(2)
_cell_angle_gamma 98.45(2)
_cell_formula_units_Z 4
_cell_length_a 13.813(2)
_cell_length_b 13.850(2)
_cell_length_c 13.979(2)
_cell_measurement_reflns_used 3297
_cell_measurement_temperature 298(2)
_cell_measurement_theta_max 24.3
_cell_measurement_theta_min 2.4
_cell_volume 2472.9(7)
_computing_cell_refinement 'SAINT (Bruker, 1998)'
_computing_data_collection 'SMART (Bruker, 1998)'
_computing_data_reduction SAINT
_computing_molecular_graphics 'SHELXTL (Sheldrick, 1997b)'
_computing_publication_material 'SHELXTL and PLATON (Spek, 2003)'
_computing_structure_refinement 'SHELXL97 (Sheldrick, 1997a)'
_computing_structure_solution 'SHELXS97 (Sheldrick, 1997a)'
_diffrn_ambient_temperature 298(2)
_diffrn_measured_fraction_theta_full 0.987
_diffrn_measured_fraction_theta_max 0.987
_diffrn_measurement_device_type 'Bruker SMART CCD area-detector'
_diffrn_measurement_method \w
_diffrn_radiation_monochromator graphite
_diffrn_radiation_source 'fine-focus sealed tube'
_diffrn_radiation_type MoK\a
_diffrn_radiation_wavelength 0.71073
_diffrn_reflns_av_R_equivalents 0.0419
_diffrn_reflns_av_sigmaI/netI 0.0723
_diffrn_reflns_limit_h_max 17
_diffrn_reflns_limit_h_min -16
_diffrn_reflns_limit_k_max 17
_diffrn_reflns_limit_k_min -17
_diffrn_reflns_limit_l_max 17
_diffrn_reflns_limit_l_min -17
_diffrn_reflns_number 19417
_diffrn_reflns_theta_full 26.00
_diffrn_reflns_theta_max 26.00
_diffrn_reflns_theta_min 1.53
_diffrn_standards_number 0
_exptl_absorpt_coefficient_mu 0.937
_exptl_absorpt_correction_T_max 0.9121
_exptl_absorpt_correction_T_min 0.7995
_exptl_absorpt_correction_type multi-scan
_exptl_absorpt_process_details '(SADABS; Sheldrick, 1996)'
_exptl_crystal_colour green
_exptl_crystal_density_diffrn 1.455
_exptl_crystal_density_method 'not measured'
_exptl_crystal_description block
_exptl_crystal_F_000 1136
_exptl_crystal_size_max 0.25
_exptl_crystal_size_mid 0.10
_exptl_crystal_size_min 0.10
_refine_diff_density_max 0.806
_refine_diff_density_min -0.623
_refine_ls_extinction_method none
_refine_ls_goodness_of_fit_ref 1.033
_refine_ls_hydrogen_treatment mixed
_refine_ls_matrix_type full
_refine_ls_number_parameters 663
_refine_ls_number_reflns 9586
_refine_ls_number_restraints 74
_refine_ls_restrained_S_all 1.065
_refine_ls_R_factor_all 0.0850
_refine_ls_R_factor_gt 0.0574
_refine_ls_shift/su_max 0.000
_refine_ls_shift/su_mean 0.000
_refine_ls_structure_factor_coef Fsqd
_refine_ls_weighting_details 'calc w = 1/[\s^2^(Fo^2^)+(0.076P)^2^+0.0425P] where P=(Fo^2^+2Fc^2^)/3'
_refine_ls_weighting_scheme calc
_refine_ls_wR_factor_gt 0.1398
_refine_ls_wR_factor_ref 0.1565
_reflns_number_gt 6741
_reflns_number_total 9586
_reflns_threshold_expression I>2\s(I)
_cod_data_source_file lh2064.cif
_cod_data_source_block I
_cod_depositor_comments
;
The following automatic conversions were performed:
'_symmetry_cell_setting' value 'Triclinic' changed to 'triclinic'
according to '/home/saulius/struct/CIF-dictionaries/cif_core.dic'
dictionary named 'cif_core.dic' version 2.4.1 from 2010-06-29.

Automatic conversion script
Id: cif_fix_enum 1527 2010-12-29 10:47:43Z saulius 

The following automatic conversions were performed:

'_symmetry_cell_setting' value 'Triclinic' changed to 'triclinic'
according to /home/saulius/struct/CIF-dictionaries/cif_core.dic
dictionary named 'cif_core.dic' version 2.4.1 from 2010-06-29.

Automatic conversion script
Id: cif_fix_values 1715 2011-07-08 13:25:40Z adriana 
;
_cod_database_code 2209585
_cod_database_fobs_code 2209585

loop_
_symmetry_equiv_pos_as_xyz
'x, y, z'
'-x, -y, -z'

loop_
_atom_site_type_symbol
_atom_site_label
_atom_site_fract_x
_atom_site_fract_y
_atom_site_fract_z
_atom_site_U_iso_or_equiv
_atom_site_adp_type
_atom_site_calc_flag
_atom_site_refinement_flags
_atom_site_occupancy
_atom_site_disorder_assembly
_atom_site_disorder_group
Ni Ni1 0.60434(4) 0.19091(4) 0.31777(4) 0.03301(15) Uani d . 1 . .
Ni Ni2 0.90966(4) 0.29019(4) 0.18112(4) 0.03409(15) Uani d . 1 . .
Cl Cl1 0.27062(14) 0.11242(13) 0.39909(15) 0.0895(5) Uani d . 1 . .
Cl Cl2 0.79467(10) 0.63561(10) 0.95224(11) 0.0655(4) Uani d DU 1 . .
O O1 0.71604(19) 0.3228(2) 0.3371(2) 0.0379(6) Uani d D 1 . .
O O2 0.67468(19) 0.12334(18) 0.21491(19) 0.0354(6) Uani d . 1 . .
O O3 0.7507(2) 0.22541(19) 0.1176(2) 0.0359(6) Uani d D 1 . .
O O4 0.88671(19) 0.30452(19) 0.32474(19) 0.0360(6) Uani d . 1 . .
O O5 0.3672(3) 0.0878(3) 0.4421(4) 0.1052(15) Uani d . 1 . .
O O6 0.1938(4) 0.0252(4) 0.3666(4) 0.1190(17) Uani d . 1 . .
O O7 0.2452(4) 0.1795(4) 0.4726(5) 0.148(2) Uani d . 1 . .
O O8 0.2785(5) 0.1588(5) 0.3220(5) 0.179(3) Uani d U 1 . .
O O9 0.7082(8) 0.5732(8) 0.8715(9) 0.140(4) Uani d PDU 0.67(2) A 1
O O10 0.8731(7) 0.5826(7) 0.9650(11) 0.092(3) Uani d PDU 0.67(2) A 1
O O12 0.7605(16) 0.6568(6) 1.0353(11) 0.138(6) Uani d PDU 0.67(2) A 1
O O9' 0.6926(7) 0.6006(19) 0.929(2) 0.135(11) Uani d PDU 0.33(2) A 2
O O12' 0.837(2) 0.6685(12) 1.0630(7) 0.102(6) Uani d PDU 0.33(2) A 2
O O10' 0.848(2) 0.5622(14) 0.926(2) 0.111(9) Uani d PDU 0.33(2) A 2
O O11 0.8229(3) 0.7215(3) 0.9173(4) 0.1100(16) Uani d DU 1 A .
N N1 0.5092(2) 0.2531(3) 0.2181(2) 0.0387(8) Uani d . 1 . .
N N2 0.4711(3) 0.0709(3) 0.2645(3) 0.0434(8) Uani d D 1 . .
N N3 0.6919(2) 0.1254(2) 0.4194(2) 0.0354(7) Uani d . 1 . .
N N4 0.5646(3) 0.2525(3) 0.4507(3) 0.0435(8) Uani d D 1 . .
N N5 0.8682(3) 0.4208(2) 0.1598(3) 0.0412(8) Uani d . 1 . .
N N6 1.0598(3) 0.3861(3) 0.2463(3) 0.0426(8) Uani d D 1 . .
N N7 0.9552(2) 0.1606(2) 0.2026(3) 0.0400(8) Uani d . 1 . .
N N8 0.9324(3) 0.2431(3) 0.0351(3) 0.0461(9) Uani d D 1 . .
C C1 0.6055(3) 0.4258(3) 0.2622(3) 0.0410(10) Uani d . 1 . .
C C2 0.7001(3) 0.4146(3) 0.3241(3) 0.0364(9) Uani d . 1 . .
C C3 0.7785(3) 0.4984(3) 0.3703(3) 0.0495(11) Uani d . 1 . .
H H3 0.8417 0.4909 0.4106 0.059 Uiso calc R 1 . .
C C4 0.7652(4) 0.5926(3) 0.3581(4) 0.0605(13) Uani d . 1 . .
H H4 0.8185 0.6481 0.3907 0.073 Uiso calc R 1 . .
C C5 0.6720(4) 0.6039(4) 0.2970(4) 0.0671(15) Uani d . 1 . .
H H5 0.6624 0.6669 0.2872 0.081 Uiso calc R 1 . .
C C6 0.5950(4) 0.5224(4) 0.2515(4) 0.0551(12) Uani d . 1 . .
H H6 0.5322 0.5310 0.2114 0.066 Uiso calc R 1 . .
C C7 0.5187(3) 0.3435(3) 0.2097(3) 0.0449(11) Uani d . 1 . .
H H7 0.4630 0.3587 0.1641 0.054 Uiso calc R 1 . .
C C8 0.4112(3) 0.1850(4) 0.1596(3) 0.0525(12) Uani d . 1 . .
H H8A 0.3901 0.1941 0.0901 0.063 Uiso calc R 1 . .
H H8B 0.3585 0.1999 0.1903 0.063 Uiso calc R 1 . .
C C9 0.4223(3) 0.0790(4) 0.1584(3) 0.0541(12) Uani d . 1 . .
H H9A 0.3551 0.0343 0.1299 0.065 Uiso calc R 1 . .
H H9B 0.4645 0.0598 0.1162 0.065 Uiso calc R 1 . .
C C10 0.4816(3) -0.0326(3) 0.2721(4) 0.0584(13) Uani d . 1 . .
H H10A 0.5195 -0.0312 0.3422 0.070 Uiso calc R 1 . .
H H10B 0.5223 -0.0553 0.2295 0.070 Uiso calc R 1 . .
C C11 0.3812(4) -0.1081(4) 0.2408(4) 0.0739(16) Uani d . 1 . .
H H11A 0.3360 -0.0821 0.2752 0.111 Uiso calc R 1 . .
H H11B 0.3943 -0.1696 0.2591 0.111 Uiso calc R 1 . .
H H11C 0.3494 -0.1205 0.1681 0.111 Uiso calc R 1 . .
C C12 0.7412(3) 0.0032(3) 0.3050(3) 0.0362(9) Uani d . 1 . .
C C13 0.7125(3) 0.0398(3) 0.2158(3) 0.0332(9) Uani d . 1 . .
C C14 0.7277(3) -0.0116(3) 0.1278(3) 0.0415(10) Uani d . 1 . .
H H14 0.7111 0.0127 0.0687 0.050 Uiso calc R 1 . .
C C15 0.7669(3) -0.0979(3) 0.1261(3) 0.0489(11) Uani d . 1 . .
H H15 0.7757 -0.1311 0.0662 0.059 Uiso calc R 1 . .
C C16 0.7929(3) -0.1350(3) 0.2126(4) 0.0550(12) Uani d . 1 . .
H H16 0.8192 -0.1931 0.2115 0.066 Uiso calc R 1 . .
C C17 0.7794(3) -0.0854(3) 0.3003(3) 0.0472(11) Uani d . 1 . .
H H17 0.7961 -0.1112 0.3585 0.057 Uiso calc R 1 . .
C C18 0.7349(3) 0.0516(3) 0.4028(3) 0.0392(9) Uani d . 1 . .
H H18 0.7650 0.0265 0.4589 0.047 Uiso calc R 1 . .
C C19 0.6878(4) 0.1582(3) 0.5232(3) 0.0504(11) Uani d . 1 . .
H H19A 0.6386 0.1089 0.5364 0.060 Uiso calc R 1 . .
H H19B 0.7549 0.1637 0.5720 0.060 Uiso calc R 1 . .
C C20 0.6577(4) 0.2546(4) 0.5359(3) 0.0647(14) Uani d . 1 . .
H H20A 0.7136 0.3066 0.5373 0.078 Uiso calc R 1 . .
H H20B 0.6435 0.2700 0.6005 0.078 Uiso calc R 1 . .
C C21 0.5319(4) 0.3480(4) 0.4615(4) 0.0654(14) Uani d . 1 . .
H H21A 0.4746 0.3448 0.4014 0.078 Uiso calc R 1 . .
H H21B 0.5881 0.4000 0.4631 0.078 Uiso calc R 1 . .
C C22 0.4996(4) 0.3783(4) 0.5559(4) 0.0725(15) Uani d . 1 . .
H H22A 0.4529 0.3228 0.5619 0.109 Uiso calc R 1 . .
H H22B 0.4661 0.4340 0.5501 0.109 Uiso calc R 1 . .
H H22C 0.5594 0.3974 0.6156 0.109 Uiso calc R 1 . .
C C23 0.6872(3) 0.3637(3) 0.0586(3) 0.0391(9) Uani d . 1 . .
C C24 0.6747(3) 0.2616(3) 0.0610(3) 0.0343(9) Uani d . 1 . .
C C25 0.5815(3) 0.1981(3) 0.0045(3) 0.0433(10) Uani d . 1 . .
H H25 0.5728 0.1303 0.0048 0.052 Uiso calc R 1 . .
C C26 0.5012(3) 0.2329(4) -0.0522(3) 0.0544(12) Uani d . 1 . .
H H26 0.4394 0.1885 -0.0902 0.065 Uiso calc R 1 . .
C C27 0.5121(4) 0.3327(4) -0.0529(4) 0.0616(14) Uani d . 1 . .
H H27 0.4575 0.3565 -0.0901 0.074 Uiso calc R 1 . .
C C28 0.6033(3) 0.3968(4) 0.0014(3) 0.0541(12) Uani d . 1 . .
H H28 0.6102 0.4643 0.0004 0.065 Uiso calc R 1 . .
C C29 0.7811(3) 0.4382(3) 0.1130(3) 0.0440(10) Uani d . 1 . .
H H29 0.7777 0.5049 0.1139 0.053 Uiso calc R 1 . .
C C30 0.9556(4) 0.5064(3) 0.2028(4) 0.0635(14) Uani d . 1 . .
H H30A 0.9328 0.5644 0.2321 0.076 Uiso calc R 1 . .
H H30B 0.9819 0.5225 0.1487 0.076 Uiso calc R 1 . .
C C31 1.0381(4) 0.4832(4) 0.2823(4) 0.0721(15) Uani d . 1 . .
H H31A 1.1000 0.5347 0.3004 0.086 Uiso calc R 1 . .
H H31B 1.0173 0.4827 0.3431 0.086 Uiso calc R 1 . .
C C32 1.1361(3) 0.3596(4) 0.3290(4) 0.0687(15) Uani d . 1 . .
H H32A 1.1420 0.2910 0.3057 0.082 Uiso calc R 1 . .
H H32B 1.1104 0.3617 0.3870 0.082 Uiso calc R 1 . .
C C33 1.2419(4) 0.4255(4) 0.3648(4) 0.0821(18) Uani d . 1 . .
H H33A 1.2653 0.4304 0.3069 0.123 Uiso calc R 1 . .
H H33B 1.2886 0.3971 0.4110 0.123 Uiso calc R 1 . .
H H33C 1.2395 0.4911 0.3992 0.123 Uiso calc R 1 . .
C C34 0.9668(3) 0.1726(3) 0.3815(3) 0.0389(9) Uani d . 1 . .
C C35 0.9259(3) 0.2594(3) 0.3990(3) 0.0356(9) Uani d . 1 . .
C C36 0.9243(3) 0.2973(3) 0.4978(3) 0.0448(10) Uani d . 1 . .
H H36 0.9000 0.3558 0.5113 0.054 Uiso calc R 1 . .
C C37 0.9575(3) 0.2503(4) 0.5755(3) 0.0518(12) Uani d . 1 . .
H H37 0.9552 0.2771 0.6405 0.062 Uiso calc R 1 . .
C C38 0.9943(4) 0.1637(4) 0.5584(4) 0.0557(12) Uani d . 1 . .
H H38 1.0148 0.1306 0.6105 0.067 Uiso calc R 1 . .
C C39 1.0000(3) 0.1273(3) 0.4620(3) 0.0480(11) Uani d . 1 . .
H H39 1.0272 0.0703 0.4508 0.058 Uiso calc R 1 . .
C C40 0.9753(3) 0.1271(3) 0.2836(3) 0.0426(10) Uani d . 1 . .
H H40 0.9979 0.0669 0.2792 0.051 Uiso calc R 1 . .
C C41 0.9763(4) 0.1066(3) 0.1129(4) 0.0577(13) Uani d . 1 . .
H H41A 0.9580 0.0349 0.1066 0.069 Uiso calc R 1 . .
H H41B 1.0492 0.1242 0.1210 0.069 Uiso calc R 1 . .
C C42 0.9151(4) 0.1334(3) 0.0186(3) 0.0566(13) Uani d . 1 . .
H H42A 0.9362 0.1056 -0.0393 0.068 Uiso calc R 1 . .
H H42B 0.8424 0.1057 0.0037 0.068 Uiso calc R 1 . .
C C43 0.8728(4) 0.2776(4) -0.0532(3) 0.0604(13) Uani d . 1 . .
H H43A 0.8859 0.3503 -0.0355 0.073 Uiso calc R 1 . .
H H43B 0.8000 0.2533 -0.0646 0.073 Uiso calc R 1 . .
C C44 0.8958(4) 0.2445(5) -0.1526(4) 0.0851(19) Uani d . 1 . .
H H44A 0.9683 0.2646 -0.1415 0.128 Uiso calc R 1 . .
H H44B 0.8583 0.2750 -0.2035 0.128 Uiso calc R 1 . .
H H44C 0.8754 0.1728 -0.1755 0.128 Uiso calc R 1 . .
H H8 0.9993(13) 0.265(4) 0.042(4) 0.080 Uiso d D 1 . .
H H2 0.426(3) 0.080(4) 0.298(3) 0.080 Uiso d D 1 . .
H H6A 1.082(4) 0.398(4) 0.194(3) 0.080 Uiso d D 1 . .
H H4A 0.518(3) 0.203(3) 0.455(4) 0.080 Uiso d D 1 . .
H H3A 0.730(4) 0.190(3) 0.154(3) 0.080 Uiso d D 1 . .
H H1 0.7755(19) 0.316(4) 0.333(4) 0.080 Uiso d D 1 . .

loop_
_atom_site_aniso_label
_atom_site_aniso_U_11
_atom_site_aniso_U_22
_atom_site_aniso_U_33
_atom_site_aniso_U_12
_atom_site_aniso_U_13
_atom_site_aniso_U_23
Ni1 0.0329(3) 0.0372(3) 0.0311(3) 0.0083(2) 0.0110(2) 0.0111(2)
Ni2 0.0338(3) 0.0336(3) 0.0348(3) 0.0044(2) 0.0124(2) 0.0070(2)
Cl1 0.0968(12) 0.0888(11) 0.1418(15) 0.0513(10) 0.0861(12) 0.0712(11)
Cl2 0.0591(8) 0.0723(9) 0.0889(10) 0.0243(7) 0.0416(8) 0.0402(8)
O1 0.0324(15) 0.0366(15) 0.0491(17) 0.0135(12) 0.0135(13) 0.0145(13)
O2 0.0431(16) 0.0347(15) 0.0352(15) 0.0141(12) 0.0151(12) 0.0155(12)
O3 0.0350(15) 0.0365(15) 0.0397(16) 0.0055(12) 0.0117(12) 0.0187(12)
O4 0.0380(15) 0.0412(15) 0.0344(15) 0.0168(12) 0.0132(12) 0.0130(12)
O5 0.079(3) 0.101(3) 0.167(5) 0.036(3) 0.064(3) 0.053(3)
O6 0.093(3) 0.101(4) 0.149(5) 0.030(3) 0.005(3) 0.038(3)
O7 0.145(5) 0.129(4) 0.219(6) 0.061(4) 0.122(5) 0.035(4)
O8 0.212(6) 0.230(6) 0.219(6) 0.120(5) 0.149(5) 0.175(5)
O9 0.077(5) 0.177(8) 0.145(8) -0.011(5) 0.020(5) 0.039(7)
O10 0.065(4) 0.096(5) 0.134(9) 0.037(4) 0.030(5) 0.056(5)
O12 0.252(18) 0.075(6) 0.180(9) 0.063(8) 0.183(11) 0.051(6)
O9' 0.040(6) 0.18(2) 0.23(2) 0.026(8) 0.042(9) 0.152(19)
O12' 0.132(11) 0.092(9) 0.090(6) 0.033(8) 0.044(7) 0.022(6)
O10' 0.17(2) 0.117(13) 0.100(15) 0.092(16) 0.079(16) 0.041(11)
O11 0.097(3) 0.114(3) 0.179(5) 0.044(3) 0.081(3) 0.105(3)
N1 0.0325(18) 0.050(2) 0.0349(19) 0.0097(16) 0.0099(15) 0.0130(16)
N2 0.041(2) 0.048(2) 0.041(2) 0.0023(17) 0.0157(16) 0.0115(17)
N3 0.0418(19) 0.0352(18) 0.0314(18) 0.0098(15) 0.0125(15) 0.0098(14)
N4 0.045(2) 0.052(2) 0.038(2) 0.0175(17) 0.0156(17) 0.0111(17)
N5 0.042(2) 0.0350(19) 0.043(2) 0.0004(16) 0.0102(17) 0.0118(16)
N6 0.0354(19) 0.043(2) 0.046(2) 0.0034(16) 0.0121(17) 0.0057(17)
N7 0.0389(19) 0.0358(19) 0.048(2) 0.0079(15) 0.0197(17) 0.0059(16)
N8 0.044(2) 0.048(2) 0.045(2) -0.0002(17) 0.0214(18) 0.0031(17)
C1 0.046(2) 0.047(2) 0.043(2) 0.021(2) 0.021(2) 0.020(2)
C2 0.042(2) 0.036(2) 0.041(2) 0.0151(19) 0.0212(19) 0.0141(18)
C3 0.051(3) 0.046(3) 0.054(3) 0.014(2) 0.018(2) 0.011(2)
C4 0.070(3) 0.039(3) 0.077(4) 0.010(2) 0.030(3) 0.014(2)
C5 0.095(4) 0.042(3) 0.086(4) 0.029(3) 0.044(3) 0.029(3)
C6 0.066(3) 0.060(3) 0.055(3) 0.033(3) 0.023(3) 0.030(2)
C7 0.044(3) 0.063(3) 0.040(2) 0.025(2) 0.018(2) 0.025(2)
C8 0.035(2) 0.077(3) 0.042(3) 0.007(2) 0.004(2) 0.021(2)
C9 0.046(3) 0.066(3) 0.037(3) -0.006(2) 0.005(2) 0.005(2)
C10 0.050(3) 0.047(3) 0.070(3) -0.005(2) 0.016(2) 0.010(2)
C11 0.074(4) 0.065(3) 0.073(4) -0.016(3) 0.029(3) 0.010(3)
C12 0.034(2) 0.036(2) 0.040(2) 0.0090(17) 0.0105(18) 0.0132(18)
C13 0.029(2) 0.031(2) 0.039(2) 0.0029(16) 0.0122(17) 0.0074(17)
C14 0.042(2) 0.040(2) 0.040(2) 0.0034(19) 0.0115(19) 0.0059(19)
C15 0.044(3) 0.046(3) 0.050(3) 0.009(2) 0.013(2) -0.003(2)
C16 0.054(3) 0.044(3) 0.065(3) 0.023(2) 0.012(2) 0.006(2)
C17 0.048(3) 0.042(2) 0.054(3) 0.018(2) 0.010(2) 0.020(2)
C18 0.044(2) 0.040(2) 0.038(2) 0.0111(19) 0.0133(19) 0.0180(19)
C19 0.061(3) 0.060(3) 0.035(2) 0.022(2) 0.015(2) 0.015(2)
C20 0.082(4) 0.072(3) 0.042(3) 0.024(3) 0.021(3) 0.010(3)
C21 0.087(4) 0.060(3) 0.060(3) 0.026(3) 0.037(3) 0.008(3)
C22 0.090(4) 0.075(4) 0.072(4) 0.038(3) 0.047(3) 0.016(3)
C23 0.037(2) 0.044(2) 0.040(2) 0.0083(19) 0.0119(19) 0.0203(19)
C24 0.034(2) 0.041(2) 0.032(2) 0.0085(18) 0.0137(17) 0.0133(17)
C25 0.042(2) 0.046(2) 0.042(2) 0.004(2) 0.014(2) 0.012(2)
C26 0.041(3) 0.071(3) 0.048(3) 0.002(2) 0.008(2) 0.021(2)
C27 0.044(3) 0.080(4) 0.064(3) 0.018(3) 0.008(2) 0.038(3)
C28 0.052(3) 0.058(3) 0.056(3) 0.014(2) 0.012(2) 0.030(2)
C29 0.058(3) 0.033(2) 0.047(3) 0.010(2) 0.020(2) 0.0180(19)
C30 0.060(3) 0.036(3) 0.077(4) -0.002(2) -0.001(3) 0.013(2)
C31 0.063(3) 0.051(3) 0.084(4) 0.003(3) 0.006(3) 0.005(3)
C32 0.043(3) 0.073(4) 0.075(4) -0.007(3) 0.000(3) 0.023(3)
C33 0.050(3) 0.086(4) 0.090(4) -0.004(3) -0.002(3) 0.022(3)
C34 0.032(2) 0.039(2) 0.048(3) 0.0071(18) 0.0121(19) 0.0157(19)
C35 0.026(2) 0.040(2) 0.040(2) 0.0051(17) 0.0071(17) 0.0125(18)
C36 0.044(2) 0.051(3) 0.040(2) 0.017(2) 0.010(2) 0.011(2)
C37 0.047(3) 0.065(3) 0.036(2) 0.007(2) 0.006(2) 0.008(2)
C38 0.056(3) 0.059(3) 0.052(3) 0.014(2) 0.006(2) 0.029(2)
C39 0.042(2) 0.045(3) 0.059(3) 0.017(2) 0.010(2) 0.021(2)
C40 0.035(2) 0.035(2) 0.063(3) 0.0145(18) 0.020(2) 0.011(2)
C41 0.068(3) 0.051(3) 0.064(3) 0.018(2) 0.037(3) 0.005(2)
C42 0.065(3) 0.053(3) 0.050(3) 0.003(2) 0.030(3) -0.004(2)
C43 0.061(3) 0.076(4) 0.038(3) -0.003(3) 0.017(2) 0.010(2)
C44 0.089(4) 0.115(5) 0.047(3) -0.004(4) 0.032(3) 0.012(3)

loop_
_atom_type_symbol
_atom_type_description
_atom_type_scat_dispersion_real
_atom_type_scat_dispersion_imag
_atom_type_scat_source
C C 0.0033 0.0016 'International Tables Vol C Tables 4.2.6.8 and 6.1.1.4'
H H 0.0000 0.0000 'International Tables Vol C Tables 4.2.6.8 and 6.1.1.4'
N N 0.0061 0.0033 'International Tables Vol C Tables 4.2.6.8 and 6.1.1.4'
O O 0.0106 0.0060 'International Tables Vol C Tables 4.2.6.8 and 6.1.1.4'
Cl Cl 0.1484 0.1585 'International Tables Vol C Tables 4.2.6.8 and 6.1.1.4'
Ni Ni 0.3393 1.1124 'International Tables Vol C Tables 4.2.6.8 and 6.1.1.4'

loop_
_geom_angle_atom_site_label_1
_geom_angle_atom_site_label_2
_geom_angle_atom_site_label_3
_geom_angle
_geom_angle_publ_flag
N3 Ni1 N1 176.64(12) y
N3 Ni1 O2 84.89(11) y
N1 Ni1 O2 97.26(11) y
N3 Ni1 O1 98.53(12) y
N1 Ni1 O1 84.27(12) y
O2 Ni1 O1 84.79(10) y
N3 Ni1 N2 95.92(14) y
N1 Ni1 N2 81.40(14) y
O2 Ni1 N2 93.31(12) y
O1 Ni1 N2 165.19(12) y
N3 Ni1 N4 81.40(13) y
N1 Ni1 N4 96.64(13) y
O2 Ni1 N4 165.62(12) y
O1 Ni1 N4 92.94(13) y
N2 Ni1 N4 92.41(14) y
N5 Ni2 N7 178.45(12) y
N5 Ni2 O4 94.04(12) y
N7 Ni2 O4 86.61(12) y
N5 Ni2 O3 85.69(12) y
N7 Ni2 O3 95.75(12) y
O4 Ni2 O3 86.69(10) y
N5 Ni2 N6 82.08(14) y
N7 Ni2 N6 96.50(14) y
O4 Ni2 N6 91.87(12) y
O3 Ni2 N6 167.56(12) y
N5 Ni2 N8 97.46(14) y
N7 Ni2 N8 81.97(14) y
O4 Ni2 N8 167.99(12) y
O3 Ni2 N8 90.74(12) y
N6 Ni2 N8 93.11(13) y
O8 Cl1 O6 113.6(4) ?
O8 Cl1 O7 108.2(4) ?
O6 Cl1 O7 107.1(3) ?
O8 Cl1 O5 107.8(3) ?
O6 Cl1 O5 109.0(3) ?
O7 Cl1 O5 111.2(3) ?
O9' Cl2 O12 67.8(9) ?
O9' Cl2 O10 128.6(11) ?
O12 Cl2 O10 115.0(6) ?
O9' Cl2 O10' 113.4(9) ?
O12 Cl2 O10' 130.0(9) ?
O9' Cl2 O11 115.6(7) ?
O12 Cl2 O11 112.7(4) ?
O10 Cl2 O11 109.8(5) ?
O10' Cl2 O11 110.5(9) ?
O12 Cl2 O9 105.8(6) ?
O10 Cl2 O9 106.8(6) ?
O10' Cl2 O9 84.8(12) ?
O11 Cl2 O9 106.1(5) ?
O9' Cl2 O12' 107.5(8) ?
O10 Cl2 O12' 82.8(9) ?
O10' Cl2 O12' 104.8(8) ?
O11 Cl2 O12' 103.9(7) ?
O9 Cl2 O12' 142.7(7) ?
C2 O1 Ni1 128.4(2) ?
C2 O1 H1 110(3) ?
Ni1 O1 H1 118(3) ?
C13 O2 Ni1 127.6(2) ?
C24 O3 Ni2 129.0(2) ?
C24 O3 H3A 112(3) ?
Ni2 O3 H3A 112(3) ?
C35 O4 Ni2 128.0(2) ?
C7 N1 C8 117.2(4) ?
C7 N1 Ni1 129.1(3) ?
C8 N1 Ni1 113.1(3) ?
C9 N2 C10 113.1(4) ?
C9 N2 Ni1 102.8(2) ?
C10 N2 Ni1 120.4(3) ?
C9 N2 H2 107(3) ?
C10 N2 H2 100(3) ?
Ni1 N2 H2 113(3) ?
C18 N3 C19 116.9(3) ?
C18 N3 Ni1 129.4(3) ?
C19 N3 Ni1 112.7(2) ?
C21 N4 C20 111.6(4) ?
C21 N4 Ni1 121.1(3) ?
C20 N4 Ni1 102.7(3) ?
C21 N4 H4A 112(3) ?
C20 N4 H4A 103(3) ?
Ni1 N4 H4A 104(3) ?
C29 N5 C30 117.3(4) ?
C29 N5 Ni2 130.5(3) ?
C30 N5 Ni2 112.2(3) ?
C31 N6 C32 110.4(4) ?
C31 N6 Ni2 103.3(3) ?
C32 N6 Ni2 118.6(3) ?
C31 N6 H6A 100(3) ?
C32 N6 H6A 115(3) ?
Ni2 N6 H6A 107(3) ?
C40 N7 C41 118.4(4) ?
C40 N7 Ni2 129.0(3) ?
C41 N7 Ni2 112.3(3) ?
C42 N8 C43 113.3(4) ?
C42 N8 Ni2 103.5(3) ?
C43 N8 Ni2 118.5(3) ?
C42 N8 H8 107(3) ?
C43 N8 H8 106(3) ?
Ni2 N8 H8 108(3) ?
C6 C1 C2 117.7(4) ?
C6 C1 C7 118.5(4) ?
C2 C1 C7 123.8(4) ?
O1 C2 C3 120.1(4) ?
O1 C2 C1 120.8(4) ?
C3 C2 C1 119.1(4) ?
C4 C3 C2 121.6(4) ?
C4 C3 H3 119.2 ?
C2 C3 H3 119.2 ?
C3 C4 C5 119.5(5) ?
C3 C4 H4 120.3 ?
C5 C4 H4 120.3 ?
C6 C5 C4 119.3(4) ?
C6 C5 H5 120.3 ?
C4 C5 H5 120.3 ?
C5 C6 C1 122.8(5) ?
C5 C6 H6 118.6 ?
C1 C6 H6 118.6 ?
N1 C7 C1 128.0(4) ?
N1 C7 H7 116.0 ?
C1 C7 H7 116.0 ?
N1 C8 C9 109.6(3) ?
N1 C8 H8A 109.8 ?
C9 C8 H8A 109.8 ?
N1 C8 H8B 109.8 ?
C9 C8 H8B 109.8 ?
H8A C8 H8B 108.2 ?
N2 C9 C8 108.9(4) ?
N2 C9 H9A 109.9 ?
C8 C9 H9A 109.9 ?
N2 C9 H9B 109.9 ?
C8 C9 H9B 109.9 ?
H9A C9 H9B 108.3 ?
N2 C10 C11 115.0(4) ?
N2 C10 H10A 108.5 ?
C11 C10 H10A 108.5 ?
N2 C10 H10B 108.5 ?
C11 C10 H10B 108.5 ?
H10A C10 H10B 107.5 ?
C10 C11 H11A 109.5 ?
C10 C11 H11B 109.5 ?
H11A C11 H11B 109.5 ?
C10 C11 H11C 109.5 ?
H11A C11 H11C 109.5 ?
H11B C11 H11C 109.5 ?
C17 C12 C13 118.8(4) ?
C17 C12 C18 117.0(4) ?
C13 C12 C18 124.1(3) ?
O2 C13 C14 120.2(3) ?
O2 C13 C12 121.8(3) ?
C14 C13 C12 118.1(4) ?
C15 C14 C13 121.6(4) ?
C15 C14 H14 119.2 ?
C13 C14 H14 119.2 ?
C16 C15 C14 120.4(4) ?
C16 C15 H15 119.8 ?
C14 C15 H15 119.8 ?
C17 C16 C15 119.2(4) ?
C17 C16 H16 120.4 ?
C15 C16 H16 120.4 ?
C16 C17 C12 121.9(4) ?
C16 C17 H17 119.1 ?
C12 C17 H17 119.1 ?
N3 C18 C12 125.9(4) ?
N3 C18 H18 117.0 ?
C12 C18 H18 117.0 ?
C20 C19 N3 110.4(4) ?
C20 C19 H19A 109.6 ?
N3 C19 H19A 109.6 ?
C20 C19 H19B 109.6 ?
N3 C19 H19B 109.6 ?
H19A C19 H19B 108.1 ?
C19 C20 N4 110.2(4) ?
C19 C20 H20A 109.6 ?
N4 C20 H20A 109.6 ?
C19 C20 H20B 109.6 ?
N4 C20 H20B 109.6 ?
H20A C20 H20B 108.1 ?
N4 C21 C22 115.0(4) ?
N4 C21 H21A 108.5 ?
C22 C21 H21A 108.5 ?
N4 C21 H21B 108.5 ?
C22 C21 H21B 108.5 ?
H21A C21 H21B 107.5 ?
C21 C22 H22A 109.5 ?
C21 C22 H22B 109.5 ?
H22A C22 H22B 109.5 ?
C21 C22 H22C 109.5 ?
H22A C22 H22C 109.5 ?
H22B C22 H22C 109.5 ?
C28 C23 C24 118.3(4) ?
C28 C23 C29 117.3(4) ?
C24 C23 C29 124.4(4) ?
O3 C24 C25 120.0(4) ?
O3 C24 C23 121.5(3) ?
C25 C24 C23 118.5(4) ?
C26 C25 C24 121.6(4) ?
C26 C25 H25 119.2 ?
C24 C25 H25 119.2 ?
C27 C26 C25 120.1(4) ?
C27 C26 H26 120.0 ?
C25 C26 H26 120.0 ?
C28 C27 C26 119.6(4) ?
C28 C27 H27 120.2 ?
C26 C27 H27 120.2 ?
C27 C28 C23 121.9(4) ?
C27 C28 H28 119.1 ?
C23 C28 H28 119.1 ?
N5 C29 C23 126.1(4) ?
N5 C29 H29 116.9 ?
C23 C29 H29 116.9 ?
N5 C30 C31 110.6(4) ?
N5 C30 H30A 109.5 ?
C31 C30 H30A 109.5 ?
N5 C30 H30B 109.5 ?
C31 C30 H30B 109.5 ?
H30A C30 H30B 108.1 ?
N6 C31 C30 110.8(4) ?
N6 C31 H31A 109.5 ?
C30 C31 H31A 109.5 ?
N6 C31 H31B 109.5 ?
C30 C31 H31B 109.5 ?
H31A C31 H31B 108.1 ?
N6 C32 C33 115.4(4) ?
N6 C32 H32A 108.4 ?
C33 C32 H32A 108.4 ?
N6 C32 H32B 108.4 ?
C33 C32 H32B 108.4 ?
H32A C32 H32B 107.5 ?
C32 C33 H33A 109.5 ?
C32 C33 H33B 109.5 ?
H33A C33 H33B 109.5 ?
C32 C33 H33C 109.5 ?
H33A C33 H33C 109.5 ?
H33B C33 H33C 109.5 ?
C39 C34 C35 118.6(4) ?
C39 C34 C40 117.6(4) ?
C35 C34 C40 123.7(4) ?
O4 C35 C36 119.2(4) ?
O4 C35 C34 122.7(4) ?
C36 C35 C34 118.1(4) ?
C37 C36 C35 121.6(4) ?
C37 C36 H36 119.2 ?
C35 C36 H36 119.2 ?
C36 C37 C38 120.7(4) ?
C36 C37 H37 119.6 ?
C38 C37 H37 119.6 ?
C37 C38 C39 118.5(4) ?
C37 C38 H38 120.8 ?
C39 C38 H38 120.8 ?
C38 C39 C34 122.4(4) ?
C38 C39 H39 118.8 ?
C34 C39 H39 118.8 ?
N7 C40 C34 127.0(4) ?
N7 C40 H40 116.5 ?
C34 C40 H40 116.5 ?
N7 C41 C42 109.7(4) ?
N7 C41 H41A 109.7 ?
C42 C41 H41A 109.7 ?
N7 C41 H41B 109.7 ?
C42 C41 H41B 109.7 ?
H41A C41 H41B 108.2 ?
N8 C42 C41 109.1(4) ?
N8 C42 H42A 109.9 ?
C41 C42 H42A 109.9 ?
N8 C42 H42B 109.9 ?
C41 C42 H42B 109.9 ?
H42A C42 H42B 108.3 ?
N8 C43 C44 115.4(4) ?
N8 C43 H43A 108.4 ?
C44 C43 H43A 108.4 ?
N8 C43 H43B 108.4 ?
C44 C43 H43B 108.4 ?
H43A C43 H43B 107.5 ?
C43 C44 H44A 109.5 ?
C43 C44 H44B 109.5 ?
H44A C44 H44B 109.5 ?
C43 C44 H44C 109.5 ?
H44A C44 H44C 109.5 ?
H44B C44 H44C 109.5 ?

loop_
_geom_bond_atom_site_label_1
_geom_bond_atom_site_label_2
_geom_bond_distance
_geom_bond_publ_flag
Ni1 N3 2.031(3) y
Ni1 N1 2.037(3) y
Ni1 O2 2.110(3) y
Ni1 O1 2.134(3) y
Ni1 N2 2.146(4) y
Ni1 N4 2.150(3) y
Ni2 N5 2.022(3) y
Ni2 N7 2.031(3) y
Ni2 O4 2.098(3) y
Ni2 O3 2.114(3) y
Ni2 N6 2.146(3) y
Ni2 N8 2.153(3) y
Cl1 O8 1.369(5) ?
Cl1 O6 1.397(5) ?
Cl1 O7 1.414(5) ?
Cl1 O5 1.420(4) ?
Cl2 O9' 1.347(8) ?
Cl2 O12 1.372(5) ?
Cl2 O10 1.385(6) ?
Cl2 O10' 1.394(9) ?
Cl2 O11 1.408(3) ?
Cl2 O9 1.430(7) ?
Cl2 O12' 1.454(9) ?
O1 C2 1.358(4) ?
O1 H1 0.86(3) ?
O2 C13 1.338(4) ?
O3 C24 1.346(4) ?
O3 H3A 0.84(4) ?
O4 C35 1.334(4) ?
N1 C7 1.270(5) ?
N1 C8 1.459(5) ?
N2 C9 1.480(5) ?
N2 C10 1.481(6) ?
N2 H2 0.89(4) ?
N3 C18 1.274(5) ?
N3 C19 1.461(5) ?
N4 C21 1.456(6) ?
N4 C20 1.482(6) ?
N4 H4A 0.89(4) ?
N5 C29 1.280(5) ?
N5 C30 1.464(5) ?
N6 C31 1.454(6) ?
N6 C32 1.473(6) ?
N6 H6A 0.90(5) ?
N7 C40 1.274(5) ?
N7 C41 1.467(5) ?
N8 C42 1.469(6) ?
N8 C43 1.479(6) ?
N8 H8 0.90(3) ?
C1 C6 1.396(6) ?
C1 C2 1.399(5) ?
C1 C7 1.445(6) ?
C2 C3 1.382(6) ?
C3 C4 1.377(6) ?
C3 H3 0.9300 ?
C4 C5 1.380(7) ?
C4 H4 0.9300 ?
C5 C6 1.351(7) ?
C5 H5 0.9300 ?
C6 H6 0.9300 ?
C7 H7 0.9300 ?
C8 C9 1.497(6) ?
C8 H8A 0.9700 ?
C8 H8B 0.9700 ?
C9 H9A 0.9700 ?
C9 H9B 0.9700 ?
C10 C11 1.511(6) ?
C10 H10A 0.9700 ?
C10 H10B 0.9700 ?
C11 H11A 0.9600 ?
C11 H11B 0.9600 ?
C11 H11C 0.9600 ?
C12 C17 1.403(5) ?
C12 C13 1.407(5) ?
C12 C18 1.444(5) ?
C13 C14 1.393(5) ?
C14 C15 1.382(6) ?
C14 H14 0.9300 ?
C15 C16 1.374(6) ?
C15 H15 0.9300 ?
C16 C17 1.369(6) ?
C16 H16 0.9300 ?
C17 H17 0.9300 ?
C18 H18 0.9300 ?
C19 C20 1.451(6) ?
C19 H19A 0.9700 ?
C19 H19B 0.9700 ?
C20 H20A 0.9700 ?
C20 H20B 0.9700 ?
C21 C22 1.518(6) ?
C21 H21A 0.9700 ?
C21 H21B 0.9700 ?
C22 H22A 0.9600 ?
C22 H22B 0.9600 ?
C22 H22C 0.9600 ?
C23 C28 1.401(5) ?
C23 C24 1.408(5) ?
C23 C29 1.451(6) ?
C24 C25 1.382(5) ?
C25 C26 1.376(6) ?
C25 H25 0.9300 ?
C26 C27 1.371(6) ?
C26 H26 0.9300 ?
C27 C28 1.361(6) ?
C27 H27 0.9300 ?
C28 H28 0.9300 ?
C29 H29 0.9300 ?
C30 C31 1.473(7) ?
C30 H30A 0.9700 ?
C30 H30B 0.9700 ?
C31 H31A 0.9700 ?
C31 H31B 0.9700 ?
C32 C33 1.503(6) ?
C32 H32A 0.9700 ?
C32 H32B 0.9700 ?
C33 H33A 0.9600 ?
C33 H33B 0.9600 ?
C33 H33C 0.9600 ?
C34 C39 1.385(6) ?
C34 C35 1.414(5) ?
C34 C40 1.446(6) ?
C35 C36 1.395(5) ?
C36 C37 1.369(6) ?
C36 H36 0.9300 ?
C37 C38 1.378(6) ?
C37 H37 0.9300 ?
C38 C39 1.379(6) ?
C38 H38 0.9300 ?
C39 H39 0.9300 ?
C40 H40 0.9300 ?
C41 C42 1.496(6) ?
C41 H41A 0.9700 ?
C41 H41B 0.9700 ?
C42 H42A 0.9700 ?
C42 H42B 0.9700 ?
C43 C44 1.518(6) ?
C43 H43A 0.9700 ?
C43 H43B 0.9700 ?
C44 H44A 0.9600 ?
C44 H44B 0.9600 ?
C44 H44C 0.9600 ?

loop_
_geom_hbond_atom_site_label_D
_geom_hbond_atom_site_label_H
_geom_hbond_atom_site_label_A
_geom_hbond_site_symmetry_A
_geom_hbond_distance_DH
_geom_hbond_distance_HA
_geom_hbond_distance_DA
_geom_hbond_angle_DHA
O1 H1 O4 . 0.86(3) 1.60(3) 2.457(4) 180(6)
O3 H3A O2 . 0.84(4) 1.61(5) 2.448(3) 172(5)
N4 H4A O5 . 0.89(4) 2.37(4) 3.247(6) 167(4)
N6 H6A O10 2_766 0.90(5) 2.516(18) 3.411(13) 174(5)
N6 H6A O10' 2_766 0.90(5) 2.27(2) 3.16(2) 174(5)
N2 H2 Cl1 . 0.89(4) 2.92(4) 3.810(4) 177(4)
N2 H2 O8 . 0.89(4) 2.52(3) 3.316(7) 149(4)
N2 H2 O5 . 0.89(4) 2.36(2) 3.186(6) 154(5)
N8 H8 Cl2 2_766 0.90(3) 2.95(3) 3.837(4) 170(4)
N8 H8 O10 2_766 0.90(3) 2.57(3) 3.337(10) 143(4)
N8 H8 O11 2_766 0.90(3) 2.33(2) 3.202(5) 162(5)
C8 H8B O8 . 0.9700 2.5000 3.325(7) 143.00
C18 H18 O6 2_656 0.9300 2.6000 3.500(7) 163(4)
C29 H29 O12 1_554 0.9300 2.54(3) 3.410(7) 155(4)
